data_7124093
loop_
_publ_author_name
'Parveen, Shahida'
'Hanif, Muhammad'
'Leung, Euphemia'
'Tong, Kelvin'
'Yang, Annie'
'Astin, Jonathan'
'De Zoysa , Gayan Heruka'
'Steel , Tasha R.'
'Goodman, David'
'Movassaghi, Sanam'
'Soehnel, Tilo'
'Sarojini, Vijayalekshmi'
'Jamieson, Stephen'
'Hartinger, Christian'

_publ_section_title
;
 Anticancer Organorhodium and -iridium Complexes with Low Toxicity in vivo
 but High Potency in vitro: DNA Damage, Reactive Oxygen Species Formation,
 and Haemolytic Activity
;
_journal_name_full 'Chemical Communications'
_journal_paper_doi 10.1039/C9CC03822A
_journal_year 2019
_chemical_formula_moiety 'C36 H48 Cl2 N2 O4 Rh2, 4(H2 O)'
_chemical_formula_sum 'C36 H56 Cl2 N2 O8 Rh2'
_chemical_formula_weight 921.54
_space_group_crystal_system triclinic
_space_group_IT_number 2
_space_group_name_Hall '-P 1'
_space_group_name_H-M_alt 'P -1'
_symmetry_space_group_name_Hall '-P 1'
_symmetry_space_group_name_H-M 'P -1'
_atom_sites_solution_hydrogens mixed
_audit_creation_date 2019-03-29
_audit_creation_method
;
Olex2 1.2
(compiled 2018.05.29 svn.r3510 for OlexSys, GUI svn.r5506)
;
_audit_update_record
;
2019-05-13 deposited with the CCDC.    2019-08-23 downloaded from the CCDC.
;
_cell_angle_alpha 75.400(2)
_cell_angle_beta 76.174(2)
_cell_angle_gamma 76.504(2)
_cell_formula_units_Z 1
_cell_length_a 8.3327(3)
_cell_length_b 8.6240(4)
_cell_length_c 14.4874(6)
_cell_measurement_reflns_used 9934
_cell_measurement_temperature 100
_cell_measurement_theta_max 32.904
_cell_measurement_theta_min 2.483
_cell_volume 961.52(7)
_computing_cell_refinement 'SAINT V8.32B (?, 2016)'
_computing_data_reduction 'SAINT V8.32B (?, 2016)'
_computing_molecular_graphics 'Olex2 (Dolomanov et al., 2009)'
_computing_publication_material 'Olex2 (Dolomanov et al., 2009)'
_computing_structure_refinement 'ShelXL (Sheldrick, 2015)'
_diffrn_ambient_temperature 100
_diffrn_detector 'Bruker APEX2 area detector'
_diffrn_detector_area_resol_mean 7.9
_diffrn_detector_type 'CCD area detector'
_diffrn_measured_fraction_theta_full 0.997
_diffrn_measured_fraction_theta_max 0.993
_diffrn_measurement_device 'three-circle diffractometer'
_diffrn_measurement_device_type 'BRUKER APEXII'
_diffrn_measurement_method '\w and \f scans'
_diffrn_radiation_monochromator 'mirror optics'
_diffrn_radiation_probe x-ray
_diffrn_radiation_type MoK\a
_diffrn_radiation_wavelength 0.71073
_diffrn_reflns_av_R_equivalents 0.0416
_diffrn_reflns_av_unetI/netI 0.0355
_diffrn_reflns_Laue_measured_fraction_full 0.997
_diffrn_reflns_Laue_measured_fraction_max 0.993
_diffrn_reflns_limit_h_max 11
_diffrn_reflns_limit_h_min -11
_diffrn_reflns_limit_k_max 11
_diffrn_reflns_limit_k_min -11
_diffrn_reflns_limit_l_max 19
_diffrn_reflns_limit_l_min -19
_diffrn_reflns_number 22123
_diffrn_reflns_point_group_measured_fraction_full 0.997
_diffrn_reflns_point_group_measured_fraction_max 0.993
_diffrn_reflns_theta_full 25.242
_diffrn_reflns_theta_max 28.282
_diffrn_reflns_theta_min 2.561
_diffrn_source 'microfocus sealed X-ray tube'
_diffrn_source_type 'Incoatec I\ms'
_exptl_absorpt_coefficient_mu 1.049
_exptl_absorpt_correction_T_max 0.7466
_exptl_absorpt_correction_T_min 0.6293
_exptl_absorpt_correction_type multi-scan
_exptl_absorpt_process_details
;
SADABS-2012/1 (Bruker,2012) was used for absorption correction.
wR2(int) was 0.0796 before and 0.0577 after correction.
The Ratio of minimum to maximum transmission is 0.8429.
The \l/2 correction factor is 0.0015.
;
_exptl_crystal_density_diffrn 1.591
_exptl_crystal_description irregular
_exptl_crystal_F_000 474
_exptl_crystal_size_max 0.36
_exptl_crystal_size_mid 0.22
_exptl_crystal_size_min 0.12
_refine_diff_density_max 2.007
_refine_diff_density_min -0.785
_refine_diff_density_rms 0.102
_refine_ls_extinction_method none
_refine_ls_goodness_of_fit_ref 1.058
_refine_ls_hydrogen_treatment mixed
_refine_ls_matrix_type full
_refine_ls_number_parameters 241
_refine_ls_number_reflns 4737
_refine_ls_number_restraints 0
_refine_ls_restrained_S_all 1.058
_refine_ls_R_factor_all 0.0391
_refine_ls_R_factor_gt 0.0335
_refine_ls_shift/su_max 0.001
_refine_ls_shift/su_mean 0.000
_refine_ls_structure_factor_coef Fsqd
_refine_ls_weighting_details 'w=1/[\s^2^(Fo^2^)+(0.0323P)^2^+1.6466P] where P=(Fo^2^+2Fc^2^)/3'
_refine_ls_weighting_scheme calc
_refine_ls_wR_factor_gt 0.0787
_refine_ls_wR_factor_ref 0.0819
_reflns_Friedel_coverage 0.000
_reflns_number_gt 4271
_reflns_number_total 4737
_reflns_threshold_expression 'I > 2\s(I)'
_cod_data_source_file c9cc03822a2.cif
_cod_data_source_block d4rhp1_p-1
_cod_database_code 7124093
_shelx_shelxl_version_number 2016/6
_shelx_space_group_comment
;
The symmetry employed for this shelxl refinement is uniquely defined
by the following loop, which should always be used as a source of
symmetry information in preference to the above space-group names.
They are only intended as comments.
;
_shelx_estimated_absorpt_t_max 0.884
_shelx_estimated_absorpt_t_min 0.704
_olex2_refinement_description
;
1. Fixed Uiso
 At 1.2 times of:
  All C(H) groups, All C(H,H) groups
 At 1.5 times of:
  All C(H,H,H) groups, All O(H) groups, All O(H,H) groups
2. Others
 Fixed Sof: H1(0.5) H3B(0.5)
3.a Riding coordinates:
 C1'(H1'A,H1'B), C2'(H2'A,H2'B), C6(H6)
3.b Free rotating group:
 O3(H3A,H3B), O4(H4A,H4B)
3.c Aromatic/amide H refined with riding coordinates:
 C5(H5)
3.d Idealised Me refined as rotating group:
 C7(H7A,H7B,H7C), C9(H9A,H9B,H9C), C11(H11A,H11B,H11C), C13(H13A,H13B,H13C),
 C15(H15A,H15B,H15C), C17(H17A,H17B,H17C)
;
_olex2_submission_special_instructions 'No special instructions were received'

loop_
_space_group_symop_operation_xyz
'x, y, z'
'-x, -y, -z'

loop_
_atom_site_label
_atom_site_type_symbol
_atom_site_fract_x
_atom_site_fract_y
_atom_site_fract_z
_atom_site_U_iso_or_equiv
_atom_site_adp_type
_atom_site_occupancy
_atom_site_site_symmetry_order
_atom_site_calc_flag
_atom_site_refinement_flags_posn
_atom_site_refinement_flags_occupancy
Rh1 Rh 0.73426(2) 0.71352(2) 0.32019(2) 0.01753(7) Uani 1 1 d . .
Cl1 Cl 0.61858(8) 0.52575(9) 0.26466(5) 0.02329(14) Uani 1 1 d . .
O1 O 0.7613(3) 0.8512(3) 0.17855(14) 0.0243(4) Uani 1 1 d . .
H1 H 0.856(10) 0.783(9) 0.148(5) 0.036 Uiso 0.5 1 d R P
O2 O 0.4961(2) 0.8679(2) 0.32692(14) 0.0241(4) Uani 1 1 d . .
O3 O 0.9963(3) 0.6486(3) 0.06993(18) 0.0403(6) Uani 1 1 d . .
H3A H 0.993498 0.547941 0.092020 0.060 Uiso 1 1 d G .
H3B H 0.917450 0.697103 0.107808 0.060 Uiso 0.5 1 d G P
N1 N 0.4704(3) 1.1843(3) 0.06553(16) 0.0194(4) Uani 1 1 d . .
C1' C 0.4536(4) 1.3045(3) -0.0261(2) 0.0255(6) Uani 1 1 d . .
H1'A H 0.334095 1.346879 -0.022284 0.031 Uiso 1 1 d R .
H1'B H 0.493675 1.255409 -0.082474 0.031 Uiso 1 1 d R .
C2 C 0.6136(3) 1.0704(3) 0.07625(19) 0.0205(5) Uani 1 1 d . .
C2' C 0.5387(4) 1.4502(3) -0.0389(2) 0.0246(6) Uani 1 1 d . .
H2'A H 0.656391 1.408619 -0.036096 0.029 Uiso 1 1 d R .
H2'B H 0.532021 1.519879 -0.102416 0.029 Uiso 1 1 d R .
C3 C 0.6219(3) 0.9633(3) 0.16579(19) 0.0179(5) Uani 1 1 d . .
C4 C 0.4843(3) 0.9698(3) 0.2449(2) 0.0217(5) Uani 1 1 d . .
C5 C 0.3398(3) 1.0894(3) 0.2295(2) 0.0225(5) Uani 1 1 d . .
H5 H 0.244818 1.097944 0.280735 0.027 Uiso 1 1 calc R .
C6 C 0.3364(3) 1.1922(3) 0.1414(2) 0.0238(6) Uani 1 1 d . .
H6 H 0.239281 1.268040 0.132706 0.029 Uiso 1 1 d R .
C7 C 0.7565(4) 1.0605(4) -0.0077(2) 0.0271(6) Uani 1 1 d . .
H7A H 0.714508 1.059189 -0.065116 0.041 Uiso 1 1 calc GR .
H7B H 0.838360 0.960463 0.007726 0.041 Uiso 1 1 calc GR .
H7C H 0.810658 1.155263 -0.020911 0.041 Uiso 1 1 calc GR .
C8 C 0.7544(3) 0.7137(3) 0.46463(18) 0.0194(5) Uani 1 1 d . .
C9 C 0.6097(3) 0.7785(4) 0.5369(2) 0.0258(6) Uani 1 1 d . .
H9A H 0.518178 0.841540 0.503655 0.039 Uiso 1 1 calc GR .
H9B H 0.646220 0.849034 0.568333 0.039 Uiso 1 1 calc GR .
H9C H 0.570169 0.687498 0.586214 0.039 Uiso 1 1 calc GR .
C10 C 0.8020(3) 0.5499(3) 0.44947(18) 0.0180(5) Uani 1 1 d . .
C11 C 0.7251(4) 0.4059(3) 0.5052(2) 0.0241(6) Uani 1 1 d . .
H11A H 0.626157 0.440695 0.552668 0.036 Uiso 1 1 calc GR .
H11B H 0.807336 0.325504 0.539204 0.036 Uiso 1 1 calc GR .
H11C H 0.691368 0.356997 0.460356 0.036 Uiso 1 1 calc GR .
C12 C 0.9447(3) 0.5453(3) 0.36953(18) 0.0187(5) Uani 1 1 d . .
C13 C 1.0361(4) 0.3954(4) 0.3321(2) 0.0289(6) Uani 1 1 d . .
H13A H 1.116344 0.425795 0.272133 0.043 Uiso 1 1 calc GR .
H13B H 0.955150 0.341674 0.318805 0.043 Uiso 1 1 calc GR .
H13C H 1.096717 0.320599 0.380976 0.043 Uiso 1 1 calc GR .
C14 C 0.9850(3) 0.7042(4) 0.33642(19) 0.0218(5) Uani 1 1 d . .
C15 C 1.1228(4) 0.7544(4) 0.2547(2) 0.0300(6) Uani 1 1 d . .
H15A H 1.087729 0.867543 0.222105 0.045 Uiso 1 1 calc GR .
H15B H 1.147040 0.683191 0.208095 0.045 Uiso 1 1 calc GR .
H15C H 1.224070 0.745551 0.280299 0.045 Uiso 1 1 calc GR .
C16 C 0.8648(3) 0.8109(3) 0.3933(2) 0.0220(5) Uani 1 1 d . .
C17 C 0.8629(4) 0.9889(4) 0.3836(3) 0.0343(7) Uani 1 1 d . .
H17A H 0.936619 1.001365 0.423790 0.051 Uiso 1 1 calc GR .
H17B H 0.747923 1.043969 0.405300 0.051 Uiso 1 1 calc GR .
H17C H 0.902788 1.037588 0.315510 0.051 Uiso 1 1 calc GR .
O4 O 0.9338(3) 1.3215(4) 0.1319(2) 0.0463(6) Uani 1 1 d . .
H4A H 0.929071 1.327317 0.073097 0.069 Uiso 1 1 d G .
H4B H 0.868284 1.256611 0.164726 0.069 Uiso 1 1 d G .

loop_
_atom_site_aniso_label
_atom_site_aniso_U_11
_atom_site_aniso_U_22
_atom_site_aniso_U_33
_atom_site_aniso_U_23
_atom_site_aniso_U_13
_atom_site_aniso_U_12
Rh1 0.02010(11) 0.01682(11) 0.01499(10) 0.00052(7) -0.00627(7) -0.00328(7)
Cl1 0.0264(3) 0.0277(3) 0.0183(3) -0.0033(2) -0.0068(2) -0.0089(3)
O1 0.0247(10) 0.0261(10) 0.0170(9) 0.0019(8) -0.0031(8) -0.0025(8)
O2 0.0221(9) 0.0240(10) 0.0221(10) -0.0014(8) -0.0041(8) 0.0002(8)
O3 0.0375(13) 0.0476(15) 0.0386(13) -0.0169(12) 0.0000(10) -0.0120(11)
N1 0.0275(11) 0.0130(10) 0.0199(11) 0.0011(8) -0.0108(9) -0.0069(9)
C1' 0.0403(16) 0.0169(13) 0.0236(13) 0.0021(11) -0.0190(12) -0.0070(12)
C2 0.0239(13) 0.0190(13) 0.0199(12) -0.0027(10) -0.0042(10) -0.0078(10)
C2' 0.0355(15) 0.0195(13) 0.0184(12) 0.0019(10) -0.0083(11) -0.0073(12)
C3 0.0218(12) 0.0136(12) 0.0194(12) 0.0002(10) -0.0085(10) -0.0045(10)
C4 0.0239(13) 0.0218(14) 0.0202(13) -0.0028(10) -0.0037(10) -0.0083(11)
C5 0.0203(12) 0.0251(14) 0.0225(13) -0.0072(11) -0.0024(10) -0.0043(11)
C6 0.0223(13) 0.0173(13) 0.0329(15) -0.0044(11) -0.0105(11) -0.0010(10)
C7 0.0304(15) 0.0285(15) 0.0198(13) -0.0026(11) 0.0002(11) -0.0079(12)
C8 0.0208(12) 0.0230(13) 0.0154(11) -0.0037(10) -0.0060(10) -0.0038(10)
C9 0.0221(13) 0.0296(15) 0.0251(14) -0.0096(12) -0.0025(11) -0.0010(11)
C10 0.0199(12) 0.0192(13) 0.0154(11) 0.0006(10) -0.0098(9) -0.0023(10)
C11 0.0254(14) 0.0219(14) 0.0237(13) 0.0020(11) -0.0073(11) -0.0065(11)
C12 0.0189(12) 0.0221(13) 0.0155(11) -0.0033(10) -0.0079(10) -0.0001(10)
C13 0.0300(15) 0.0293(16) 0.0270(14) -0.0114(12) -0.0070(12) 0.0030(12)
C14 0.0211(12) 0.0289(15) 0.0162(12) -0.0037(11) -0.0052(10) -0.0058(11)
C15 0.0280(15) 0.0400(18) 0.0236(14) -0.0055(13) -0.0007(12) -0.0149(13)
C16 0.0247(13) 0.0229(14) 0.0206(13) -0.0022(10) -0.0072(10) -0.0083(11)
C17 0.0409(18) 0.0259(16) 0.0383(17) -0.0084(13) -0.0032(14) -0.0133(14)
O4 0.0388(14) 0.0595(18) 0.0420(14) -0.0157(13) -0.0110(12) -0.0027(12)

loop_
_atom_type_symbol
_atom_type_description
_atom_type_scat_dispersion_real
_atom_type_scat_dispersion_imag
_atom_type_scat_source
C C 0.0033 0.0016 'International Tables Vol C Tables 4.2.6.8 and 6.1.1.4'
H H 0.0000 0.0000 'International Tables Vol C Tables 4.2.6.8 and 6.1.1.4'
Cl Cl 0.1484 0.1585 'International Tables Vol C Tables 4.2.6.8 and 6.1.1.4'
N N 0.0061 0.0033 'International Tables Vol C Tables 4.2.6.8 and 6.1.1.4'
O O 0.0106 0.0060 'International Tables Vol C Tables 4.2.6.8 and 6.1.1.4'
Rh Rh -1.1178 0.9187 'International Tables Vol C Tables 4.2.6.8 and 6.1.1.4'

loop_
_geom_angle_atom_site_label_1
_geom_angle_atom_site_label_2
_geom_angle_atom_site_label_3
_geom_angle
_geom_angle_site_symmetry_1
O1 Rh1 Cl1 87.93(6) .
O1 Rh1 O2 79.90(8) .
O1 Rh1 C8 142.78(10) .
O1 Rh1 C10 159.41(9) .
O1 Rh1 C12 120.16(9) .
O1 Rh1 C14 95.55(9) .
O1 Rh1 C16 105.57(10) .
O2 Rh1 Cl1 88.03(6) .
O2 Rh1 C8 94.59(9) .
O2 Rh1 C10 119.99(9) .
O2 Rh1 C12 158.99(9) .
O2 Rh1 C14 141.38(10) .
C8 Rh1 Cl1 128.92(8) .
C8 Rh1 C10 39.04(10) .
C8 Rh1 C12 65.87(10) .
C10 Rh1 Cl1 97.45(7) .
C12 Rh1 Cl1 98.27(8) .
C12 Rh1 C10 39.49(10) .
C14 Rh1 Cl1 130.37(8) .
C14 Rh1 C8 66.13(10) .
C14 Rh1 C10 65.87(10) .
C14 Rh1 C12 38.89(11) .
C16 Rh1 Cl1 163.05(8) .
C16 Rh1 O2 104.17(10) .
C16 Rh1 C8 39.77(10) .
C16 Rh1 C10 66.36(10) .
C16 Rh1 C12 66.25(11) .
C16 Rh1 C14 39.77(11) .
Rh1 O1 H1 99(4) .
C3 O1 Rh1 110.87(16) .
C3 O1 H1 146(4) .
C4 O2 Rh1 111.31(17) .
H3A O3 H3B 104.5 .
C2 N1 C1' 122.4(2) .
C6 N1 C1' 117.1(2) .
C6 N1 C2 120.5(2) .
N1 C1' H1'A 106.1 .
N1 C1' H1'B 112.3 .
N1 C1' C2' 113.2(2) .
H1'A C1' H1'B 107.9 .
C2' C1' H1'A 107.0 .
C2' C1' H1'B 110.0 .
N1 C2 C3 119.2(2) .
N1 C2 C7 119.8(2) .
C3 C2 C7 121.0(2) .
C1' C2' H2'A 108.0 .
C1' C2' H2'B 109.5 .
C2' C2' C1' 112.8(3) 2_685
C2' C2' H2'A 109.0 2_685
C2' C2' H2'B 109.3 2_685
H2'A C2' H2'B 108.1 .
O1 C3 C2 120.4(2) .
O1 C3 C4 118.5(2) .
C2 C3 C4 121.0(2) .
O2 C4 C3 119.4(2) .
O2 C4 C5 123.4(2) .
C5 C4 C3 117.2(2) .
C4 C5 H5 119.9 .
C6 C5 C4 120.2(3) .
C6 C5 H5 119.9 .
N1 C6 H6 119.6 .
C5 C6 N1 121.9(2) .
C5 C6 H6 118.5 .
C2 C7 H7A 109.5 .
C2 C7 H7B 109.5 .
C2 C7 H7C 109.5 .
H7A C7 H7B 109.5 .
H7A C7 H7C 109.5 .
H7B C7 H7C 109.5 .
C9 C8 Rh1 123.08(18) .
C10 C8 Rh1 70.86(14) .
C10 C8 C9 127.0(3) .
C10 C8 C16 108.1(2) .
C16 C8 Rh1 68.92(15) .
C16 C8 C9 124.8(3) .
C8 C9 H9A 109.5 .
C8 C9 H9B 109.5 .
C8 C9 H9C 109.5 .
H9A C9 H9B 109.5 .
H9A C9 H9C 109.5 .
H9B C9 H9C 109.5 .
C8 C10 Rh1 70.10(14) .
C8 C10 C11 127.8(2) .
C8 C10 C12 107.6(2) .
C11 C10 Rh1 126.35(18) .
C12 C10 Rh1 69.92(14) .
C12 C10 C11 124.5(2) .
C10 C11 H11A 109.5 .
C10 C11 H11B 109.5 .
C10 C11 H11C 109.5 .
H11A C11 H11B 109.5 .
H11A C11 H11C 109.5 .
H11B C11 H11C 109.5 .
C10 C12 Rh1 70.59(14) .
C10 C12 C13 124.8(3) .
C13 C12 Rh1 126.50(19) .
C14 C12 Rh1 70.49(15) .
C14 C12 C10 108.4(2) .
C14 C12 C13 126.8(2) .
C12 C13 H13A 109.5 .
C12 C13 H13B 109.5 .
C12 C13 H13C 109.5 .
H13A C13 H13B 109.5 .
H13A C13 H13C 109.5 .
H13B C13 H13C 109.5 .
C12 C14 Rh1 70.62(15) .
C12 C14 C15 126.3(3) .
C12 C14 C16 108.0(2) .
C15 C14 Rh1 124.27(19) .
C16 C14 Rh1 68.93(15) .
C16 C14 C15 125.6(3) .
C14 C15 H15A 109.5 .
C14 C15 H15B 109.5 .
C14 C15 H15C 109.5 .
H15A C15 H15B 109.5 .
H15A C15 H15C 109.5 .
H15B C15 H15C 109.5 .
C8 C16 Rh1 71.31(15) .
C8 C16 C17 126.4(3) .
C14 C16 Rh1 71.29(15) .
C14 C16 C8 107.8(2) .
C14 C16 C17 125.7(3) .
C17 C16 Rh1 125.7(2) .
C16 C17 H17A 109.5 .
C16 C17 H17B 109.5 .
C16 C17 H17C 109.5 .
H17A C17 H17B 109.5 .
H17A C17 H17C 109.5 .
H17B C17 H17C 109.5 .
H4A O4 H4B 104.5 .

loop_
_geom_bond_atom_site_label_1
_geom_bond_atom_site_label_2
_geom_bond_distance
_geom_bond_site_symmetry_2
Rh1 Cl1 2.4402(7) .
Rh1 O1 2.0850(19) .
Rh1 O2 2.1118(19) .
Rh1 C8 2.139(3) .
Rh1 C10 2.149(2) .
Rh1 C12 2.140(2) .
Rh1 C14 2.138(3) .
Rh1 C16 2.107(3) .
O1 H1 0.95(8) .
O1 C3 1.344(3) .
O2 C4 1.296(3) .
O3 H3A 0.8500 .
O3 H3B 0.8502 .
N1 C1' 1.478(3) .
N1 C2 1.370(4) .
N1 C6 1.370(4) .
C1' H1'A 0.9703 .
C1' H1'B 0.9673 .
C1' C2' 1.534(4) .
C2 C3 1.396(4) .
C2 C7 1.489(4) .
C2' C2' 1.519(6) 2_685
C2' H2'A 0.9693 .
C2' H2'B 0.9701 .
C3 C4 1.416(4) .
C4 C5 1.413(4) .
C5 H5 0.9500 .
C5 C6 1.361(4) .
C6 H6 0.9263 .
C7 H7A 0.9800 .
C7 H7B 0.9800 .
C7 H7C 0.9800 .
C8 C9 1.497(4) .
C8 C10 1.433(4) .
C8 C16 1.445(4) .
C9 H9A 0.9800 .
C9 H9B 0.9800 .
C9 H9C 0.9800 .
C10 C11 1.491(4) .
C10 C12 1.449(4) .
C11 H11A 0.9800 .
C11 H11B 0.9800 .
C11 H11C 0.9800 .
C12 C13 1.497(4) .
C12 C14 1.424(4) .
C13 H13A 0.9800 .
C13 H13B 0.9800 .
C13 H13C 0.9800 .
C14 C15 1.494(4) .
C14 C16 1.444(4) .
C15 H15A 0.9800 .
C15 H15B 0.9800 .
C15 H15C 0.9800 .
C16 C17 1.503(4) .
C17 H17A 0.9800 .
C17 H17B 0.9800 .
C17 H17C 0.9800 .
O4 H4A 0.8499 .
O4 H4B 0.8497 .
